data_2220165
loop_
_publ_author_name
'Yang, Feng-Ling'
'Li, Gong-Chun'
'Yao, Chang-Sheng'

_publ_section_title
;Ethyl
 4-(4-nitrophenyl)-2-(trifluoromethyl)pyrimido[1,2-<i>a</i>]benzimidazole-3-carboxylate
;
_journal_coeditor_code FJ2169
_journal_issue 12
_journal_name_full 'Acta Crystallographica Section E'
_journal_page_first o2469
_journal_paper_doi 10.1107/S160053680803941X
_journal_volume 64
_journal_year 2008
_chemical_formula_iupac 'C20 H13 F3 N4 O4'
_chemical_formula_moiety 'C20 H13 F3 N4 O4'
_chemical_formula_sum 'C20 H13 F3 N4 O4'
_chemical_formula_weight 430.34
_chemical_name_systematic
;Ethyl
 4-(4-nitrophenyl)-2-(trifluoromethyl)pyrimido[1,2-<i>a</i>]benzimidazole-
3-carboxylate
;
_space_group_IT_number 14
_symmetry_cell_setting monoclinic
_symmetry_space_group_name_Hall '-P 2ybc'
_symmetry_space_group_name_H-M 'P 1 21/c 1'
_atom_sites_solution_hydrogens geom
_atom_sites_solution_primary direct
_atom_sites_solution_secondary difmap
_audit_creation_method SHELXL-97
_cell_angle_alpha 90.00
_cell_angle_beta 111.027(2)
_cell_angle_gamma 90.00
_cell_formula_units_Z 4
_cell_length_a 8.4075(5)
_cell_length_b 26.6904(14)
_cell_length_c 9.0559(5)
_cell_measurement_reflns_used 4213
_cell_measurement_temperature 113(2)
_cell_measurement_theta_max 27.9
_cell_measurement_theta_min 2.3
_cell_volume 1896.82(19)
_computing_cell_refinement 'CrystalClear (Rigaku/MSC, 2002)'
_computing_data_collection 'CrystalClear (Rigaku/MSC, 2002)'
_computing_data_reduction 'CrystalClear (Rigaku/MSC, 2002)'
_computing_molecular_graphics 'SHELXTL (Sheldrick, 2008)'
_computing_publication_material 'SHELXTL (Sheldrick, 2008)'
_computing_structure_refinement 'SHELXL97 (Sheldrick, 2008)'
_computing_structure_solution 'SHELXS97 (Sheldrick, 2008)'
_diffrn_ambient_temperature 113(2)
_diffrn_detector_area_resol_mean 7.31
_diffrn_measured_fraction_theta_full 0.998
_diffrn_measured_fraction_theta_max 0.998
_diffrn_measurement_device_type 'Rigaku Saturn'
_diffrn_measurement_method \w
_diffrn_radiation_monochromator confocal
_diffrn_radiation_source 'rotating anode'
_diffrn_radiation_type MoK\a
_diffrn_radiation_wavelength 0.71073
_diffrn_reflns_av_R_equivalents 0.0388
_diffrn_reflns_av_sigmaI/netI 0.0317
_diffrn_reflns_limit_h_max 11
_diffrn_reflns_limit_h_min -11
_diffrn_reflns_limit_k_max 35
_diffrn_reflns_limit_k_min -34
_diffrn_reflns_limit_l_max 11
_diffrn_reflns_limit_l_min -11
_diffrn_reflns_number 18499
_diffrn_reflns_theta_full 27.87
_diffrn_reflns_theta_max 27.87
_diffrn_reflns_theta_min 2.53
_diffrn_standards_decay_% 0
_diffrn_standards_interval_count 0
_diffrn_standards_interval_time 0
_diffrn_standards_number 0
_exptl_absorpt_coefficient_mu 0.127
_exptl_absorpt_correction_T_max 0.9678
_exptl_absorpt_correction_T_min 0.9606
_exptl_absorpt_correction_type multi-scan
_exptl_absorpt_process_details '(CrystalClear; Rigaku/MSC, 2002)'
_exptl_crystal_colour orange
_exptl_crystal_density_diffrn 1.507
_exptl_crystal_density_method 'not measured'
_exptl_crystal_description block
_exptl_crystal_F_000 880
_exptl_crystal_size_max 0.32
_exptl_crystal_size_mid 0.30
_exptl_crystal_size_min 0.26
_refine_diff_density_max 0.345
_refine_diff_density_min -0.224
_refine_ls_extinction_coef 0.0129(15)
_refine_ls_extinction_expression Fc^*^=kFc[1+0.001xFc^2^\l^3^/sin(2\q)]^-1/4^
_refine_ls_extinction_method 'SHELXL97 (Sheldrick, 2008)'
_refine_ls_goodness_of_fit_ref 1.113
_refine_ls_hydrogen_treatment constr
_refine_ls_matrix_type full
_refine_ls_number_parameters 282
_refine_ls_number_reflns 4492
_refine_ls_number_restraints 0
_refine_ls_restrained_S_all 1.113
_refine_ls_R_factor_all 0.0520
_refine_ls_R_factor_gt 0.0446
_refine_ls_shift/su_max 0.001
_refine_ls_shift/su_mean 0.000
_refine_ls_structure_factor_coef Fsqd
_refine_ls_weighting_details 'calc w=1/[\s^2^(Fo^2^)+(0.0565P)^2^+0.3435P] where P=(Fo^2^+2Fc^2^)/3'
_refine_ls_weighting_scheme calc
_refine_ls_wR_factor_gt 0.1107
_refine_ls_wR_factor_ref 0.1158
_reflns_number_gt 3911
_reflns_number_total 4492
_reflns_threshold_expression I>2\s(I)
_cod_data_source_file fj2169.cif
_cod_data_source_block I
_cod_original_cell_volume 1896.82(18)
_cod_original_sg_symbol_H-M 'P 21/c'
_cod_database_code 2220165
_cod_database_fobs_code 2220165

loop_
_symmetry_equiv_pos_as_xyz
'x, y, z'
'-x, y+1/2, -z+1/2'
'-x, -y, -z'
'x, -y-1/2, z-1/2'

loop_
_atom_site_type_symbol
_atom_site_label
_atom_site_fract_x
_atom_site_fract_y
_atom_site_fract_z
_atom_site_U_iso_or_equiv
_atom_site_adp_type
_atom_site_calc_flag
_atom_site_refinement_flags
_atom_site_occupancy
F F1 0.84705(13) 0.60521(4) 0.95949(11) 0.0426(3) Uani d . 1
F F2 0.69893(13) 0.67273(4) 0.89880(11) 0.0385(3) Uani d . 1
F F3 0.89019(12) 0.65773(4) 0.79846(11) 0.0409(3) Uani d . 1
O O1 0.62940(15) 0.71967(4) 0.55129(14) 0.0356(3) Uani d . 1
O O2 0.75651(13) 0.66746(4) 0.43224(12) 0.0274(2) Uani d . 1
O O3 0.21549(16) 0.71512(4) -0.24329(13) 0.0346(3) Uani d . 1
O O4 0.26759(14) 0.64080(4) -0.30905(12) 0.0308(3) Uani d . 1
N N1 0.57725(14) 0.56861(4) 0.74106(13) 0.0219(3) Uani d . 1
N N2 0.37814(14) 0.56650(4) 0.47093(13) 0.0189(2) Uani d . 1
N N3 0.37200(15) 0.50437(4) 0.64198(13) 0.0229(3) Uani d . 1
N N4 0.26160(15) 0.67171(4) -0.21060(14) 0.0223(3) Uani d . 1
C C1 0.44825(17) 0.54571(5) 0.62568(15) 0.0202(3) Uani d . 1
C C2 0.45006(17) 0.60793(5) 0.43043(15) 0.0191(3) Uani d . 1
C C3 0.57796(17) 0.63165(5) 0.54926(16) 0.0209(3) Uani d . 1
C C4 0.63487(17) 0.61029(5) 0.70372(15) 0.0215(3) Uani d . 1
C C5 0.24130(17) 0.53536(5) 0.38824(16) 0.0204(3) Uani d . 1
C C6 0.24395(18) 0.49711(5) 0.49625(17) 0.0220(3) Uani d . 1
C C7 0.12231(19) 0.45881(5) 0.45180(18) 0.0266(3) Uani d . 1
H H7 0.1244 0.4322 0.5222 0.032 Uiso calc R 1
C C8 -0.00046(19) 0.46102(6) 0.30259(18) 0.0293(3) Uani d . 1
H H8 -0.0837 0.4353 0.2694 0.035 Uiso calc R 1
C C9 -0.0057(2) 0.50043(6) 0.19808(18) 0.0293(3) Uani d . 1
H H9 -0.0946 0.5011 0.0973 0.035 Uiso calc R 1
C C10 0.11445(18) 0.53821(6) 0.23755(16) 0.0255(3) Uani d . 1
H H10 0.1112 0.5647 0.1664 0.031 Uiso calc R 1
C C11 0.39418(17) 0.62415(5) 0.26248(15) 0.0200(3) Uani d . 1
C C12 0.41635(18) 0.59172(5) 0.15022(16) 0.0223(3) Uani d . 1
H H12 0.4605 0.5590 0.1804 0.027 Uiso calc R 1
C C13 0.37390(18) 0.60735(5) -0.00523(16) 0.0218(3) Uani d . 1
H H13 0.3883 0.5857 -0.0828 0.026 Uiso calc R 1
C C14 0.30986(17) 0.65537(5) -0.04460(15) 0.0204(3) Uani d . 1
C C15 0.28857(18) 0.68848(5) 0.06432(16) 0.0235(3) Uani d . 1
H H15 0.2457 0.7213 0.0337 0.028 Uiso calc R 1
C C16 0.33160(18) 0.67247(5) 0.21975(16) 0.0226(3) Uani d . 1
H H16 0.3184 0.6945 0.2970 0.027 Uiso calc R 1
C C17 0.65622(18) 0.67848(5) 0.51235(16) 0.0246(3) Uani d . 1
C C18 0.8334(2) 0.71015(6) 0.3818(2) 0.0351(4) Uani d . 1
H H18A 0.8954 0.7317 0.4735 0.042 Uiso calc R 1
H H18B 0.7445 0.7305 0.3032 0.042 Uiso calc R 1
C C19 0.9537(2) 0.68897(7) 0.3101(2) 0.0422(4) Uani d . 1
H H19A 1.0469 0.6716 0.3918 0.063 Uiso calc R 1
H H19B 1.0003 0.7162 0.2652 0.063 Uiso calc R 1
H H19C 0.8928 0.6653 0.2263 0.063 Uiso calc R 1
C C20 0.76917(19) 0.63640(6) 0.84092(17) 0.0284(3) Uani d . 1

loop_
_atom_site_aniso_label
_atom_site_aniso_U_11
_atom_site_aniso_U_22
_atom_site_aniso_U_33
_atom_site_aniso_U_12
_atom_site_aniso_U_13
_atom_site_aniso_U_23
F1 0.0462(6) 0.0400(6) 0.0245(5) 0.0004(5) -0.0079(4) 0.0038(4)
F2 0.0469(6) 0.0361(5) 0.0305(5) -0.0008(4) 0.0115(4) -0.0114(4)
F3 0.0288(5) 0.0560(6) 0.0329(5) -0.0142(4) 0.0050(4) -0.0033(4)
O1 0.0452(7) 0.0252(6) 0.0389(6) -0.0043(5) 0.0181(5) -0.0062(5)
O2 0.0309(6) 0.0254(5) 0.0283(5) -0.0041(4) 0.0135(5) 0.0027(4)
O3 0.0516(7) 0.0228(5) 0.0276(6) 0.0064(5) 0.0121(5) 0.0081(4)
O4 0.0405(6) 0.0326(6) 0.0199(5) 0.0078(5) 0.0116(5) 0.0013(4)
N1 0.0222(6) 0.0260(6) 0.0176(5) 0.0036(5) 0.0073(5) 0.0012(5)
N2 0.0210(6) 0.0200(5) 0.0162(5) 0.0018(4) 0.0073(4) 0.0010(4)
N3 0.0240(6) 0.0228(6) 0.0238(6) 0.0041(5) 0.0109(5) 0.0038(5)
N4 0.0244(6) 0.0225(6) 0.0202(6) 0.0011(5) 0.0082(5) 0.0039(5)
C1 0.0220(6) 0.0225(6) 0.0183(6) 0.0055(5) 0.0097(5) 0.0035(5)
C2 0.0215(6) 0.0188(6) 0.0190(6) 0.0026(5) 0.0097(5) 0.0006(5)
C3 0.0227(7) 0.0219(7) 0.0182(6) 0.0010(5) 0.0074(5) 0.0002(5)
C4 0.0216(6) 0.0247(7) 0.0180(6) 0.0037(5) 0.0069(5) -0.0001(5)
C5 0.0203(6) 0.0208(6) 0.0217(7) 0.0003(5) 0.0096(5) -0.0024(5)
C6 0.0231(7) 0.0210(7) 0.0248(7) 0.0034(5) 0.0122(6) 0.0003(5)
C7 0.0299(7) 0.0210(7) 0.0352(8) 0.0005(6) 0.0193(6) -0.0006(6)
C8 0.0281(7) 0.0271(7) 0.0365(8) -0.0064(6) 0.0163(7) -0.0085(6)
C9 0.0279(8) 0.0344(8) 0.0254(7) -0.0046(6) 0.0093(6) -0.0053(6)
C10 0.0262(7) 0.0285(7) 0.0216(7) -0.0021(6) 0.0084(6) -0.0012(6)
C11 0.0199(6) 0.0219(6) 0.0176(6) -0.0010(5) 0.0062(5) 0.0003(5)
C12 0.0269(7) 0.0196(6) 0.0209(7) 0.0032(5) 0.0090(6) 0.0019(5)
C13 0.0261(7) 0.0212(7) 0.0198(6) 0.0021(5) 0.0102(5) 0.0010(5)
C14 0.0205(6) 0.0232(7) 0.0166(6) -0.0010(5) 0.0057(5) 0.0028(5)
C15 0.0273(7) 0.0194(6) 0.0227(7) 0.0028(5) 0.0079(6) 0.0022(5)
C16 0.0261(7) 0.0215(7) 0.0198(7) 0.0019(5) 0.0077(6) -0.0008(5)
C17 0.0248(7) 0.0276(7) 0.0191(6) -0.0024(6) 0.0051(6) -0.0003(5)
C18 0.0380(9) 0.0335(8) 0.0348(9) -0.0097(7) 0.0142(7) 0.0076(7)
C19 0.0411(10) 0.0533(11) 0.0367(9) -0.0086(8) 0.0195(8) 0.0058(8)
C20 0.0301(8) 0.0311(8) 0.0205(7) -0.0003(6) 0.0047(6) -0.0005(6)

loop_
_atom_type_symbol
_atom_type_description
_atom_type_scat_dispersion_real
_atom_type_scat_dispersion_imag
_atom_type_scat_source
C C 0.0033 0.0016 'International Tables Vol C Tables 4.2.6.8 and 6.1.1.4'
H H 0.0000 0.0000 'International Tables Vol C Tables 4.2.6.8 and 6.1.1.4'
N N 0.0061 0.0033 'International Tables Vol C Tables 4.2.6.8 and 6.1.1.4'
O O 0.0106 0.0060 'International Tables Vol C Tables 4.2.6.8 and 6.1.1.4'
F F 0.0171 0.0103 'International Tables Vol C Tables 4.2.6.8 and 6.1.1.4'

loop_
_geom_angle_atom_site_label_1
_geom_angle_atom_site_label_2
_geom_angle_atom_site_label_3
_geom_angle
C17 O2 C18 115.89(12)
C4 N1 C1 117.02(12)
C2 N2 C5 133.83(11)
C2 N2 C1 120.72(11)
C5 N2 C1 105.42(11)
C1 N3 C6 104.76(11)
O3 N4 O4 123.49(12)
O3 N4 C14 118.27(11)
O4 N4 C14 118.23(11)
N3 C1 N1 125.63(12)
N3 C1 N2 113.11(12)
N1 C1 N2 121.23(12)
N2 C2 C3 117.29(12)
N2 C2 C11 120.05(12)
C3 C2 C11 122.61(12)
C2 C3 C4 118.54(13)
C2 C3 C17 119.40(12)
C4 C3 C17 122.05(12)
N1 C4 C3 124.75(13)
N1 C4 C20 114.58(12)
C3 C4 C20 120.66(13)
N2 C5 C10 132.99(13)
N2 C5 C6 104.70(12)
C10 C5 C6 122.20(13)
N3 C6 C7 127.89(13)
N3 C6 C5 111.94(12)
C7 C6 C5 120.13(13)
C8 C7 C6 117.67(13)
C8 C7 H7 121.2
C6 C7 H7 121.2
C7 C8 C9 121.65(14)
C7 C8 H8 119.2
C9 C8 H8 119.2
C10 C9 C8 121.95(14)
C10 C9 H9 119.0
C8 C9 H9 119.0
C9 C10 C5 116.31(13)
C9 C10 H10 121.8
C5 C10 H10 121.8
C16 C11 C12 120.43(12)
C16 C11 C2 120.19(12)
C12 C11 C2 119.22(12)
C13 C12 C11 119.95(13)
C13 C12 H12 120.0
C11 C12 H12 120.0
C14 C13 C12 118.30(12)
C14 C13 H13 120.9
C12 C13 H13 120.9
C15 C14 C13 123.03(12)
C15 C14 N4 118.63(12)
C13 C14 N4 118.34(12)
C14 C15 C16 118.21(13)
C14 C15 H15 120.9
C16 C15 H15 120.9
C15 C16 C11 120.07(13)
C15 C16 H16 120.0
C11 C16 H16 120.0
O1 C17 O2 125.91(14)
O1 C17 C3 123.53(13)
O2 C17 C3 110.57(12)
O2 C18 C19 106.55(13)
O2 C18 H18A 110.4
C19 C18 H18A 110.4
O2 C18 H18B 110.4
C19 C18 H18B 110.4
H18A C18 H18B 108.6
C18 C19 H19A 109.5
C18 C19 H19B 109.5
H19A C19 H19B 109.5
C18 C19 H19C 109.5
H19A C19 H19C 109.5
H19B C19 H19C 109.5
F1 C20 F2 107.24(12)
F1 C20 F3 107.08(12)
F2 C20 F3 107.02(12)
F1 C20 C4 112.34(12)
F2 C20 C4 110.55(12)
F3 C20 C4 112.33(12)

loop_
_geom_bond_atom_site_label_1
_geom_bond_atom_site_label_2
_geom_bond_distance
F1 C20 1.3304(17)
F2 C20 1.3365(17)
F3 C20 1.3372(18)
O1 C17 1.2004(18)
O2 C17 1.3277(17)
O2 C18 1.4617(17)
O3 N4 1.2239(15)
O4 N4 1.2289(15)
N1 C4 1.3056(18)
N1 C1 1.3522(18)
N2 C2 1.3719(17)
N2 C5 1.3989(17)
N2 C1 1.4235(16)
N3 C1 1.3108(18)
N3 C6 1.3851(19)
N4 C14 1.4755(16)
C2 C3 1.3729(19)
C2 C11 1.4861(18)
C3 C4 1.4248(18)
C3 C17 1.5049(19)
C4 C20 1.516(2)
C5 C10 1.4004(19)
C5 C6 1.4084(19)
C6 C7 1.399(2)
C7 C8 1.376(2)
C7 H7 0.9500
C8 C9 1.405(2)
C8 H8 0.9500
C9 C10 1.381(2)
C9 H9 0.9500
C10 H10 0.9500
C11 C16 1.3941(19)
C11 C12 1.3978(18)
C12 C13 1.3865(18)
C12 H12 0.9500
C13 C14 1.3864(19)
C13 H13 0.9500
C14 C15 1.3830(19)
C15 C16 1.3890(19)
C15 H15 0.9500
C16 H16 0.9500
C18 C19 1.495(2)
C18 H18A 0.9900
C18 H18B 0.9900
C19 H19A 0.9800
C19 H19B 0.9800
C19 H19C 0.9800

loop_
_geom_hbond_atom_site_label_D
_geom_hbond_atom_site_label_H
_geom_hbond_atom_site_label_A
_geom_hbond_site_symmetry_A
_geom_hbond_distance_DH
_geom_hbond_distance_HA
_geom_hbond_distance_DA
_geom_hbond_angle_DHA
C12 H12 N3 3_666 0.95 2.41 3.2987(18) 156
C16 H16 O3 4_576 0.95 2.55 3.2096(18) 127

loop_
_geom_torsion_atom_site_label_1
_geom_torsion_atom_site_label_2
_geom_torsion_atom_site_label_3
_geom_torsion_atom_site_label_4
_geom_torsion
C6 N3 C1 N1 176.80(12)
C6 N3 C1 N2 -1.36(15)
C4 N1 C1 N3 -178.44(13)
C4 N1 C1 N2 -0.42(18)
C2 N2 C1 N3 -175.64(11)
C5 N2 C1 N3 2.61(15)
C2 N2 C1 N1 6.11(18)
C5 N2 C1 N1 -175.64(11)
C5 N2 C2 C3 174.80(13)
C1 N2 C2 C3 -7.54(18)
C5 N2 C2 C11 -7.8(2)
C1 N2 C2 C11 169.83(11)
N2 C2 C3 C4 3.79(18)
C11 C2 C3 C4 -173.52(12)
N2 C2 C3 C17 -177.54(11)
C11 C2 C3 C17 5.16(19)
C1 N1 C4 C3 -3.5(2)
C1 N1 C4 C20 175.22(12)
C2 C3 C4 N1 1.9(2)
C17 C3 C4 N1 -176.76(13)
C2 C3 C4 C20 -176.79(12)
C17 C3 C4 C20 4.6(2)
C2 N2 C5 C10 -8.5(2)
C1 N2 C5 C10 173.60(14)
C2 N2 C5 C6 175.31(13)
C1 N2 C5 C6 -2.60(13)
C1 N3 C6 C7 -178.26(13)
C1 N3 C6 C5 -0.43(15)
N2 C5 C6 N3 1.99(14)
C10 C5 C6 N3 -174.73(12)
N2 C5 C6 C7 -179.99(12)
C10 C5 C6 C7 3.3(2)
N3 C6 C7 C8 175.79(13)
C5 C6 C7 C8 -1.88(19)
C6 C7 C8 C9 -0.6(2)
C7 C8 C9 C10 1.9(2)
C8 C9 C10 C5 -0.5(2)
N2 C5 C10 C9 -177.67(14)
C6 C5 C10 C9 -2.0(2)
N2 C2 C11 C16 123.17(14)
C3 C2 C11 C16 -59.60(18)
N2 C2 C11 C12 -61.32(17)
C3 C2 C11 C12 115.92(15)
C16 C11 C12 C13 -0.8(2)
C2 C11 C12 C13 -176.33(12)
C11 C12 C13 C14 0.0(2)
C12 C13 C14 C15 0.9(2)
C12 C13 C14 N4 -178.87(12)
O3 N4 C14 C15 4.90(19)
O4 N4 C14 C15 -174.11(13)
O3 N4 C14 C13 -175.37(13)
O4 N4 C14 C13 5.63(18)
C13 C14 C15 C16 -0.8(2)
N4 C14 C15 C16 178.91(12)
C14 C15 C16 C11 -0.1(2)
C12 C11 C16 C15 0.9(2)
C2 C11 C16 C15 176.33(13)
C18 O2 C17 O1 -3.0(2)
C18 O2 C17 C3 176.91(12)
C2 C3 C17 O1 106.37(17)
C4 C3 C17 O1 -75.00(19)
C2 C3 C17 O2 -73.58(16)
C4 C3 C17 O2 105.05(14)
C17 O2 C18 C19 174.18(13)
N1 C4 C20 F1 22.08(18)
C3 C4 C20 F1 -159.12(13)
N1 C4 C20 F2 -97.67(14)
C3 C4 C20 F2 81.13(16)
N1 C4 C20 F3 142.87(13)
C3 C4 C20 F3 -38.33(18)

loop_
_cod_related_entry_id
_cod_related_entry_database
_cod_related_entry_code
1 ChemSpider 24741263
